data_2203069
loop_
_publ_author_name
'Castillo, Oscar'
'Garc\'ia-Couceiro, Urko'
'Luque, Antonio'
'Garc\'ia-Ter\'an, Juan P.'
'Rom\'an, Pascual'

_publ_section_title Bis(\m-1,2,4-triazole-\k^2^<i>N</i>^1^:<i>N</i>^2^)bis[diaqua(oxalato-\k^2^<i>O,O</i>')copper(II)]
_journal_issue 1
_journal_name_full 'Acta Crystallographica Section E'
_journal_page_first m9
_journal_page_last m11
_journal_paper_doi 10.1107/S1600536803027119
_journal_volume 60
_journal_year 2004
_chemical_formula_iupac '[Cu2 (C2 O4)2 (C2 H3 N3)2 (H2 O)4]'
_chemical_formula_moiety 'C8 H14 Cu2 N6 O12'
_chemical_formula_sum 'C8 H14 Cu2 N6 O12'
_chemical_formula_weight 513.35
_chemical_name_systematic
;
Bis(\m-1,2,4-triazole-\k^2^N^1^:N^2^)bis[aqua(oxalato-\k^2^O,O')copper(II)]
;
_space_group_IT_number 142
_symmetry_cell_setting tetragonal
_symmetry_space_group_name_Hall '-I 4bd 2c'
_symmetry_space_group_name_H-M 'I 41/a c d :2'
_atom_sites_solution_hydrogens difmap
_atom_sites_solution_primary heavy
_atom_sites_solution_secondary difmap
_audit_creation_method 'WinGX routine CIF_UPDATE'
_cell_angle_alpha 90.0
_cell_angle_beta 90.0
_cell_angle_gamma 90.0
_cell_formula_units_Z 8
_cell_length_a 16.5960(10)
_cell_length_b 16.5960(10)
_cell_length_c 11.996(2)
_cell_measurement_reflns_used 13778
_cell_measurement_temperature 293(2)
_cell_measurement_theta_max 25.82
_cell_measurement_theta_min 2.45
_cell_volume 3304.0(6)
_computing_cell_refinement 'CrysAlis CCD'
_computing_data_collection 'CrysAlis CCD (Oxford Diffraction, 2003)'
_computing_data_reduction 'CrysAlis RED (Oxford Diffraction, 2003)'
_computing_molecular_graphics 'ORTEP-3 (Farrugia, 1997)'
_computing_publication_material 'WinGX (Farrugia, 1999)'
_computing_structure_refinement 'SHELXL97 (Sheldrick, 1997)'
_computing_structure_solution 'SHELXS97 (Sheldrick, 1997)'
_diffrn_measured_fraction_theta_full 0.998
_diffrn_measured_fraction_theta_max 0.998
_diffrn_measurement_device_type Xcalibur
_diffrn_measurement_method \w
_diffrn_radiation_source 'fine-focus sealed tube'
_diffrn_radiation_type MoK\a
_diffrn_radiation_wavelength 0.71073
_diffrn_reflns_av_R_equivalents 0.0702
_diffrn_reflns_av_sigmaI/netI 0.0517
_diffrn_reflns_limit_h_max 23
_diffrn_reflns_limit_h_min -23
_diffrn_reflns_limit_k_max 23
_diffrn_reflns_limit_k_min -23
_diffrn_reflns_limit_l_max 16
_diffrn_reflns_limit_l_min -16
_diffrn_reflns_number 13778
_diffrn_reflns_theta_full 30.00
_diffrn_reflns_theta_max 30.00
_diffrn_reflns_theta_min 3.23
_diffrn_standards_decay_% 0
_diffrn_standards_interval_count 0
_diffrn_standards_interval_time 0
_diffrn_standards_number 0
_exptl_absorpt_coefficient_mu 2.656
_exptl_absorpt_correction_T_max 0.809
_exptl_absorpt_correction_T_min 0.534
_exptl_absorpt_correction_type numerical
_exptl_absorpt_process_details 'CrysAlis RED (Oxford Diffraction, 2003)'
_exptl_crystal_colour blue
_exptl_crystal_density_diffrn 2.064
_exptl_crystal_density_meas 2.050(10)
_exptl_crystal_density_method 'flotation in a mixture of carbon tetrachloride and bromoform'
_exptl_crystal_description prism
_exptl_crystal_F_000 2064
_exptl_crystal_size_max 0.42
_exptl_crystal_size_mid 0.20
_exptl_crystal_size_min 0.08
_refine_diff_density_max 0.502
_refine_diff_density_min -0.553
_refine_ls_extinction_method none
_refine_ls_goodness_of_fit_ref 0.977
_refine_ls_hydrogen_treatment noref
_refine_ls_matrix_type full
_refine_ls_number_parameters 65
_refine_ls_number_reflns 1212
_refine_ls_number_restraints 0
_refine_ls_restrained_S_all 0.977
_refine_ls_R_factor_all 0.1029
_refine_ls_R_factor_gt 0.0408
_refine_ls_shift/su_max 0.001
_refine_ls_shift/su_mean 0.000
_refine_ls_structure_factor_coef Fsqd
_refine_ls_weighting_details 'calc w = 1/[\s^2^(Fo^2^)+(0.0549P)^2^] where P = (Fo^2^+2Fc^2^)/3'
_refine_ls_weighting_scheme calc
_refine_ls_wR_factor_gt 0.0993
_refine_ls_wR_factor_ref 0.1156
_reflns_number_gt 652
_reflns_number_total 1212
_reflns_threshold_expression I>2\s(I)
_cod_data_source_file hb6006.cif
_cod_data_source_block I
_cod_depositor_comments
;
The following automatic conversions were performed:
'_symmetry_cell_setting' value 'Tetragonal' changed to 'tetragonal'
according to '/home/saulius/struct/CIF-dictionaries/cif_core.dic'
dictionary named 'cif_core.dic' version 2.4.1 from 2010-06-29.

Automatic conversion script
Id: cif_fix_enum 1527 2010-12-29 10:47:43Z saulius 

The following automatic conversions were performed:

'_symmetry_cell_setting' value 'Tetragonal' changed to 'tetragonal'
according to /home/saulius/struct/CIF-dictionaries/cif_core.dic
dictionary named 'cif_core.dic' version 2.4.1 from 2010-06-29.

Automatic conversion script
Id: cif_fix_values 1715 2011-07-08 13:25:40Z adriana 
;
_cod_original_sg_symbol_H-M 'I 41/a c d'
_cod_database_code 2203069
_cod_database_fobs_code 2203069

loop_
_symmetry_equiv_pos_as_xyz
'x, y, z'
'-x, -y+1/2, z'
'x, -y, -z+1/2'
'-x+1/2, y, -z'
'-y+1/4, -x+1/4, -z+1/4'
'y+3/4, x+1/4, -z+1/4'
'y+1/4, -x+1/4, z+3/4'
'-y+1/4, x+3/4, z+1/4'
'x+1/2, y+1/2, z+1/2'
'-x+1/2, -y+1, z+1/2'
'x+1/2, -y+1/2, -z+1'
'-x+1, y+1/2, -z+1/2'
'-y+3/4, -x+3/4, -z+3/4'
'y+5/4, x+3/4, -z+3/4'
'y+3/4, -x+3/4, z+5/4'
'-y+3/4, x+5/4, z+3/4'
'-x, -y, -z'
'x, y-1/2, -z'
'-x, y, z-1/2'
'x-1/2, -y, z'
'y-1/4, x-1/4, z-1/4'
'-y-3/4, -x-1/4, z-1/4'
'-y-1/4, x-1/4, -z-3/4'
'y-1/4, -x-3/4, -z-1/4'
'-x+1/2, -y+1/2, -z+1/2'
'x+1/2, y, -z+1/2'
'-x+1/2, y+1/2, z'
'x, -y+1/2, z+1/2'
'y+1/4, x+1/4, z+1/4'
'-y-1/4, -x+1/4, z+1/4'
'-y+1/4, x+1/4, -z-1/4'
'y+1/4, -x-1/4, -z+1/4'

loop_
_atom_site_label
_atom_site_fract_x
_atom_site_fract_y
_atom_site_fract_z
_atom_site_U_iso_or_equiv
_atom_site_adp_type
_atom_site_calc_flag
_atom_site_refinement_flags
_atom_site_occupancy
_atom_site_type_symbol
Cu1 0.91613(2) 0.16613(2) 0.1250 0.0264(2) Uani d S 1 Cu
O1 0.79760(10) 0.15930(10) 0.1352(2) 0.0290(6) Uani d . 1 O
O2 0.70130(10) 0.06640(10) 0.1278(2) 0.0309(6) Uani d . 1 O
O3w 0.9167(2) 0.1755(2) -0.0816(2) 0.0336(6) Uani d . 1 O
N1 1.0363(2) 0.1557(2) 0.1219(3) 0.0208(6) Uani d . 1 N
N3 1.1525(2) 0.0975(2) 0.1250 0.0250(9) Uani d S 1 N
C1 0.7718(2) 0.0882(2) 0.1279(3) 0.0245(7) Uani d . 1 C
C2 1.0740(2) 0.0864(2) 0.1199(3) 0.0286(8) Uani d . 1 C
H2 1.047 0.041 0.127 0.05 Uiso d . 1 H
H3 1.186 0.064 0.1250 0.05 Uiso d S 1 H
H31 0.969 0.157 -0.112 0.05 Uiso d . 1 H
H32 0.892 0.129 -0.095 0.05 Uiso d . 1 H

loop_
_atom_site_aniso_label
_atom_site_aniso_U_11
_atom_site_aniso_U_22
_atom_site_aniso_U_33
_atom_site_aniso_U_12
_atom_site_aniso_U_13
_atom_site_aniso_U_23
Cu1 0.0157(2) 0.0157(2) 0.0477(4) -0.0014(3) 0.0003(2) -0.0003(2)
O1 0.0180(10) 0.0170(10) 0.052(2) 0.0000(10) 0.0010(10) 0.0010(10)
O2 0.0180(10) 0.0230(10) 0.051(2) -0.0040(10) -0.0020(10) 0.0020(10)
O3w 0.029(2) 0.032(2) 0.040(2) -0.0020(10) 0.0000(10) 0.0010(10)
N1 0.0170(10) 0.0130(10) 0.033(2) -0.0020(10) 0.0010(10) 0.0000(10)
N3 0.0190(10) 0.0190(10) 0.037(2) 0.010(2) -0.003(2) -0.003(2)
C1 0.023(2) 0.021(2) 0.029(2) -0.0020(10) 0.000(2) 0.005(2)
C2 0.024(2) 0.018(2) 0.044(2) 0.0020(10) -0.005(2) -0.003(2)

loop_
_atom_type_symbol
_atom_type_description
_atom_type_scat_dispersion_real
_atom_type_scat_dispersion_imag
_atom_type_scat_source
C C 0.0033 0.0016 'International Tables Vol C Tables 4.2.6.8 and 6.1.1.4'
H H 0.0000 0.0000 'International Tables Vol C Tables 4.2.6.8 and 6.1.1.4'
Cu Cu 0.3201 1.2651 'International Tables Vol C Tables 4.2.6.8 and 6.1.1.4'
N N 0.0061 0.0033 'International Tables Vol C Tables 4.2.6.8 and 6.1.1.4'
O O 0.0106 0.0060 'International Tables Vol C Tables 4.2.6.8 and 6.1.1.4'

loop_
_geom_angle_atom_site_label_1
_geom_angle_atom_site_label_2
_geom_angle_atom_site_label_3
_geom_angle_site_symmetry_1
_geom_angle_site_symmetry_3
_geom_angle
_geom_angle_publ_flag
O1 Cu1 O1 . 6_545 83.70(10) yes
O1 Cu1 N1 . . 171.40(10) yes
O1 Cu1 N1 . 6_545 88.30(10) yes
O1 Cu1 O3w . . 94.00(10) yes
O1 Cu1 O3w . 6_545 90.10(10) yes
N1 Cu1 N1 . 6_545 100.00(10) yes
N1 Cu1 O3w . . 89.10(10) yes
N1 Cu1 O3w . 6_545 87.50(10) yes
O3w Cu1 O3w . 6_545 174.60(10) yes
O1 Cu1 N1 6_545 6_545 171.40(10) no
O1 Cu1 N1 6_545 . 88.30(10) no
O1 Cu1 O3w 6_545 6_545 94.00(10) no
O1 Cu1 O3w 6_545 . 90.10(10) no
N1 Cu1 O3w 6_545 6_545 89.10(10) no
N1 Cu1 O3w 6_545 . 87.50(10) no
H31 O3w H32 . . 93.9 no
O1 C1 O2 . . 127.0(3) no
O1 C1 C1 . 6_545 115.2(2) no
O2 C1 C1 . 6_545 117.8(2) no
N1 C2 N3 . . 110.5(3) no
C2 N1 N1 . 5_665 106.5(2) no
C2 N3 C2 . 5_665 106.1(4) no
N1 C2 H2 . . 121.0 no
C2 N3 H3 . . 127.0 no
C2 N3 H3 5_665 . 127.0 no
N3 C2 H2 . . 127.6 no

loop_
_geom_bond_atom_site_label_1
_geom_bond_atom_site_label_2
_geom_bond_site_symmetry_2
_geom_bond_distance
_geom_bond_publ_flag
Cu1 O1 . 1.975(2) yes
Cu1 N1 . 2.002(3) yes
Cu1 O3w . 2.483(3) yes
Cu1 O1 6_545 1.975(2) no
Cu1 N1 6_545 2.002(3) no
Cu1 O3w 6_545 2.483(3) no
O1 C1 . 1.259(4) no
O2 C1 . 1.224(4) no
O3w H31 . 0.99 no
O3w H32 . 0.89 no
N1 N1 5_665 1.364(5) no
N1 C2 . 1.309(4) no
N3 C2 . 1.318(4) no
N3 C2 5_665 1.318(4) no
C1 C1 6_545 1.560(7) no
C2 H2 . 0.88 no
N3 H3 . 0.78 no

loop_
_geom_hbond_atom_site_label_D
_geom_hbond_atom_site_label_H
_geom_hbond_atom_site_label_A
_geom_hbond_site_symmetry_A
_geom_hbond_distance_DH
_geom_hbond_distance_HA
_geom_hbond_distance_DA
_geom_hbond_angle_DHA
_geom_hbond_publ_flag
N3 H3 O2 20_655 0.78 2.18 2.838(4) 142 yes
N3 H3 O2 32_665 0.78 2.18 2.838(4) 142 yes
O3w H32 O2 4_655 0.89 1.91 2.724(3) 152 yes
O3w H31 O3w 31_645 0.99 1.88 2.822(4) 157 yes
